data_7054097
loop_
_publ_author_name
'Baghel, Garima Singh'
'Chinta, Jugun Prakash'
'Rao, Chebrolu P.'

_publ_section_title
;
 Synthesis, characterization of the amido-conjugates of
 1,1&#x2032;-methylene-bis(2-naphthol) and recognition of Cu2+ in aqueous
 acetonitrile
;
_journal_issue 11
_journal_name_full 'New Journal of Chemistry'
_journal_page_first 2397
_journal_paper_doi 10.1039/c2nj40409e
_journal_volume 36
_journal_year 2012
_chemical_absolute_configuration syn
_chemical_formula_moiety 'C39 H42 N2 O12'
_chemical_formula_sum 'C39 H42 N2 O12'
_chemical_formula_weight 730.75
_chemical_name_systematic
;
?
;
_space_group_IT_number 18
_symmetry_cell_setting orthorhombic
_symmetry_space_group_name_Hall 'P 2bc 2'
_symmetry_space_group_name_H-M 'P 2 21 21'
_atom_sites_solution_hydrogens geom
_atom_sites_solution_primary direct
_atom_sites_solution_secondary difmap
_audit_creation_method SHELXL-97
_cell_angle_alpha 90.00
_cell_angle_beta 90.00
_cell_angle_gamma 90.00
_cell_formula_units_Z 2
_cell_length_a 5.2025(3)
_cell_length_b 17.5718(14)
_cell_length_c 20.0241(13)
_cell_measurement_temperature 120(2)
_cell_volume 1830.5(2)
_computing_cell_refinement 'CrysAlis RED, Oxford Diffraction Ltd.,'
_computing_data_collection 'CrysAlis CCD, Oxford Diffraction Ltd.,'
_computing_data_reduction 'CrysAlis RED, Oxford Diffraction Ltd.,'
_computing_molecular_graphics Ortep32
_computing_publication_material Shelx97
_computing_structure_refinement 'SHELXL-97 (Sheldrick, 1997)'
_computing_structure_solution 'SHELXS-97 (Sheldrick, 1997)'
_diffrn_ambient_temperature 120(2)
_diffrn_measured_fraction_theta_full 0.997
_diffrn_measured_fraction_theta_max 0.997
_diffrn_radiation_monochromator graphite
_diffrn_radiation_source 'fine-focus sealed tube'
_diffrn_radiation_type MoK\a
_diffrn_radiation_wavelength 0.71073
_diffrn_reflns_av_R_equivalents 0.0599
_diffrn_reflns_av_sigmaI/netI 0.0668
_diffrn_reflns_limit_h_max 6
_diffrn_reflns_limit_h_min -5
_diffrn_reflns_limit_k_max 20
_diffrn_reflns_limit_k_min -20
_diffrn_reflns_limit_l_max 23
_diffrn_reflns_limit_l_min -23
_diffrn_reflns_number 11166
_diffrn_reflns_theta_full 25.00
_diffrn_reflns_theta_max 25.00
_diffrn_reflns_theta_min 3.08
_exptl_absorpt_coefficient_mu 0.099
_exptl_absorpt_correction_T_max 0.9700
_exptl_absorpt_correction_T_min 0.9569
_exptl_absorpt_correction_type multi-scan
_exptl_absorpt_process_details
;
CrysAlis RED, Oxford Diffraction Ltd.,
Version 1.171.29.9 (release 23-03-2006 CrysAlis171 .NET)
(compiled Mar 23 2006,23:39:28)
Empirical absorption correction using spherical harmonics,
implemented in SCALE3 ABSPACK scaling algorithm.
;
_exptl_crystal_colour colourless
_exptl_crystal_density_diffrn 1.326
_exptl_crystal_density_method 'not measured'
_exptl_crystal_description block
_exptl_crystal_F_000 772
_exptl_crystal_size_max 0.45
_exptl_crystal_size_mid 0.38
_exptl_crystal_size_min 0.31
_refine_diff_density_max 0.279
_refine_diff_density_min -0.172
_refine_diff_density_rms 0.039
_refine_ls_abs_structure_details 'Flack H D (1983), Acta Cryst. A39, 876-881'
_refine_ls_abs_structure_Flack 3.5(14)
_refine_ls_extinction_method none
_refine_ls_goodness_of_fit_ref 0.993
_refine_ls_hydrogen_treatment mixed
_refine_ls_matrix_type full
_refine_ls_number_parameters 246
_refine_ls_number_reflns 3158
_refine_ls_number_restraints 0
_refine_ls_restrained_S_all 0.993
_refine_ls_R_factor_all 0.0669
_refine_ls_R_factor_gt 0.0446
_refine_ls_shift/su_max 0.001
_refine_ls_shift/su_mean 0.000
_refine_ls_structure_factor_coef Fsqd
_refine_ls_weighting_details 'calc w=1/[\s^2^(Fo^2^)+(0.0461P)^2^+0.0000P] where P=(Fo^2^+2Fc^2^)/3'
_refine_ls_weighting_scheme calc
_refine_ls_wR_factor_gt 0.0883
_refine_ls_wR_factor_ref 0.0959
_reflns_number_gt 2341
_reflns_number_total 3158
_reflns_threshold_expression >2sigma(I)
_cod_data_source_file c2nj40409e.txt
_cod_data_source_block cpr019
_cod_original_sg_symbol_H-M P22(1)2(1)
_cod_database_code 7054097

loop_
_symmetry_equiv_pos_as_xyz
'x, y, z'
'-x, -y+1/2, z+1/2'
'x, -y, -z'
'-x, y+1/2, -z+1/2'

loop_
_atom_site_label
_atom_site_type_symbol
_atom_site_fract_x
_atom_site_fract_y
_atom_site_fract_z
_atom_site_U_iso_or_equiv
_atom_site_adp_type
_atom_site_occupancy
_atom_site_symmetry_multiplicity
_atom_site_calc_flag
_atom_site_refinement_flags
O1 O 0.0133(3) 1.01505(10) 0.86008(8) 0.0263(4) Uani 1 1 d .
O2 O -0.4996(3) 0.96106(11) 0.75747(9) 0.0340(5) Uani 1 1 d .
O3 O -0.1483(5) 0.85945(13) 0.58558(10) 0.0594(7) Uani 1 1 d .
O4 O -0.0162(5) 0.97615(16) 0.61536(11) 0.0615(7) Uani 1 1 d .
O5 O 0.5130(4) 0.72514(12) 0.76083(9) 0.0375(5) Uani 1 1 d .
O6 O 0.2501(4) 0.67436(12) 0.83664(10) 0.0470(6) Uani 1 1 d .
N1 N -0.0717(4) 0.93907(15) 0.74966(11) 0.0321(6) Uani 1 1 d .
C1 C 0.0318(7) 1.0000 1.0000 0.0235(9) Uani 1 2 d S
H1A H -0.0793 0.9751 0.9678 0.028 Uiso 0.50 1 calc PR
H1B H -0.0793 1.0249 1.0322 0.028 Uiso 0.50 1 calc PR
C2 C 0.1770(4) 1.06232(16) 0.96285(12) 0.0222(6) Uani 1 1 d .
C3 C 0.3460(5) 1.11432(15) 0.99638(12) 0.0229(6) Uani 1 1 d .
C4 C 0.4059(5) 1.10881(15) 1.06549(12) 0.0254(7) Uani 1 1 d .
H4 H 0.3227 1.0727 1.0916 0.030 Uiso 1 1 calc R
C5 C 0.5842(5) 1.15584(16) 1.09413(13) 0.0292(7) Uani 1 1 d .
H5 H 0.6215 1.1505 1.1393 0.035 Uiso 1 1 calc R
C6 C 0.7113(5) 1.21163(17) 1.05700(13) 0.0334(7) Uani 1 1 d .
H6 H 0.8357 1.2421 1.0769 0.040 Uiso 1 1 calc R
C7 C 0.6511(5) 1.22092(17) 0.99117(13) 0.0327(7) Uani 1 1 d .
H7 H 0.7330 1.2588 0.9667 0.039 Uiso 1 1 calc R
C8 C 0.4658(5) 1.17395(16) 0.95938(12) 0.0265(6) Uani 1 1 d .
C9 C 0.3996(5) 1.18439(16) 0.89139(13) 0.0284(7) Uani 1 1 d .
H9 H 0.4659 1.2256 0.8679 0.034 Uiso 1 1 calc R
C10 C 0.2403(5) 1.13465(16) 0.86047(12) 0.0269(7) Uani 1 1 d .
H10 H 0.1989 1.1415 0.8157 0.032 Uiso 1 1 calc R
C11 C 0.1377(4) 1.07285(15) 0.89594(12) 0.0224(6) Uani 1 1 d .
C12 C -0.2245(5) 1.03255(16) 0.82861(12) 0.0272(7) Uani 1 1 d .
H12A H -0.2165 1.0829 0.8089 0.033 Uiso 1 1 calc R
H12B H -0.3620 1.0321 0.8613 0.033 Uiso 1 1 calc R
C13 C -0.2761(5) 0.97429(15) 0.77542(12) 0.0256(6) Uani 1 1 d .
C14 C -0.0924(5) 0.87983(17) 0.70003(13) 0.0333(7) Uani 1 1 d .
H14 H -0.2605 0.8554 0.7054 0.040 Uiso 1 1 calc R
C15 C -0.0796(6) 0.9126(2) 0.63030(15) 0.0439(8) Uani 1 1 d .
C16 C -0.1472(9) 0.8830(2) 0.51614(15) 0.0794(14) Uani 1 1 d .
H16A H -0.2727 0.9224 0.5096 0.119 Uiso 1 1 calc R
H16B H -0.1881 0.8403 0.4882 0.119 Uiso 1 1 calc R
H16C H 0.0200 0.9020 0.5046 0.119 Uiso 1 1 calc R
C17 C 0.1141(5) 0.81896(16) 0.71005(13) 0.0314(7) Uani 1 1 d .
H17A H 0.0949 0.7802 0.6759 0.038 Uiso 1 1 calc R
H17B H 0.2822 0.8420 0.7045 0.038 Uiso 1 1 calc R
C18 C 0.0998(5) 0.78152(18) 0.77861(13) 0.0358(7) Uani 1 1 d .
H18A H 0.1088 0.8206 0.8128 0.043 Uiso 1 1 calc R
H18B H -0.0642 0.7558 0.7831 0.043 Uiso 1 1 calc R
C19 C 0.3113(6) 0.72556(17) 0.78946(13) 0.0316(7) Uani 1 1 d .
C20 C 0.4468(7) 0.6180(2) 0.85147(16) 0.0540(9) Uani 1 1 d .
H20A H 0.4971 0.5928 0.8110 0.081 Uiso 1 1 calc R
H20B H 0.3796 0.5813 0.8824 0.081 Uiso 1 1 calc R
H20C H 0.5934 0.6427 0.8708 0.081 Uiso 1 1 calc R
H1N H 0.071(5) 0.9558(15) 0.7606(12) 0.022(7) Uiso 1 1 d .

loop_
_atom_site_aniso_label
_atom_site_aniso_U_11
_atom_site_aniso_U_22
_atom_site_aniso_U_33
_atom_site_aniso_U_23
_atom_site_aniso_U_13
_atom_site_aniso_U_12
O1 0.0278(9) 0.0256(11) 0.0254(9) -0.0046(8) -0.0070(8) 0.0044(9)
O2 0.0202(9) 0.0382(12) 0.0436(11) -0.0046(10) -0.0036(8) -0.0010(9)
O3 0.0888(18) 0.0507(16) 0.0386(13) -0.0134(12) -0.0212(12) 0.0079(14)
O4 0.0924(18) 0.0476(16) 0.0445(13) 0.0008(13) -0.0059(12) 0.0040(15)
O5 0.0298(10) 0.0482(14) 0.0346(11) -0.0002(10) 0.0029(9) 0.0059(10)
O6 0.0518(13) 0.0426(14) 0.0467(13) 0.0053(12) 0.0102(10) -0.0028(13)
N1 0.0208(13) 0.0413(16) 0.0341(14) -0.0166(12) -0.0015(11) -0.0033(12)
C1 0.026(2) 0.023(2) 0.0210(18) -0.0040(17) 0.000 0.000
C2 0.0209(13) 0.0200(16) 0.0257(14) -0.0006(12) 0.0024(11) 0.0043(12)
C3 0.0210(13) 0.0239(16) 0.0238(13) -0.0031(12) 0.0007(11) 0.0021(13)
C4 0.0265(14) 0.0243(16) 0.0253(15) 0.0017(12) 0.0021(11) 0.0012(14)
C5 0.0312(14) 0.0299(17) 0.0264(14) -0.0031(13) -0.0046(12) 0.0026(14)
C6 0.0328(16) 0.0347(19) 0.0327(16) -0.0070(15) -0.0037(13) -0.0083(15)
C7 0.0335(16) 0.0275(17) 0.0372(16) 0.0004(14) 0.0010(13) -0.0109(14)
C8 0.0278(15) 0.0255(17) 0.0261(14) -0.0014(13) 0.0026(11) 0.0015(14)
C9 0.0292(14) 0.0234(16) 0.0328(16) 0.0014(13) 0.0012(13) -0.0029(14)
C10 0.0296(15) 0.0293(18) 0.0218(14) 0.0046(13) 0.0009(12) 0.0039(14)
C11 0.0209(13) 0.0229(17) 0.0233(15) -0.0046(12) -0.0004(11) 0.0033(13)
C12 0.0205(13) 0.0299(17) 0.0313(15) -0.0002(13) -0.0002(11) 0.0039(13)
C13 0.0238(15) 0.0264(16) 0.0265(14) 0.0046(13) 0.0004(12) 0.0033(14)
C14 0.0241(14) 0.0370(18) 0.0389(16) -0.0135(15) -0.0050(12) 0.0000(15)
C15 0.0442(19) 0.047(2) 0.0411(19) -0.0102(18) -0.0103(15) 0.0145(18)
C16 0.130(4) 0.073(3) 0.034(2) -0.014(2) -0.026(2) 0.024(3)
C17 0.0265(14) 0.0353(17) 0.0325(16) -0.0154(14) 0.0003(12) 0.0000(14)
C18 0.0294(14) 0.0450(19) 0.0329(16) -0.0094(15) 0.0033(13) -0.0049(16)
C19 0.0347(17) 0.0331(19) 0.0270(15) -0.0100(15) 0.0005(13) -0.0062(15)
C20 0.072(2) 0.042(2) 0.048(2) 0.0023(17) -0.0021(18) -0.001(2)

loop_
_atom_type_symbol
_atom_type_description
_atom_type_scat_dispersion_real
_atom_type_scat_dispersion_imag
_atom_type_scat_source
C C 0.0033 0.0016 'International Tables Vol C Tables 4.2.6.8 and 6.1.1.4'
H H 0.0000 0.0000 'International Tables Vol C Tables 4.2.6.8 and 6.1.1.4'
N N 0.0061 0.0033 'International Tables Vol C Tables 4.2.6.8 and 6.1.1.4'
O O 0.0106 0.0060 'International Tables Vol C Tables 4.2.6.8 and 6.1.1.4'

loop_
_geom_angle_atom_site_label_1
_geom_angle_atom_site_label_2
_geom_angle_atom_site_label_3
_geom_angle
_geom_angle_site_symmetry_1
_geom_angle_site_symmetry_3
C11 O1 C12 118.15(19) . .
C15 O3 C16 116.1(3) . .
C19 O6 C20 115.7(2) . .
C13 N1 C14 122.8(2) . .
C13 N1 H1N 116.6(18) . .
C14 N1 H1N 120.4(18) . .
C2 C1 C2 120.6(3) . 3_577
C2 C1 H1A 107.2 . .
C2 C1 H1A 107.2 3_577 .
C2 C1 H1B 107.2 . .
C2 C1 H1B 107.2 3_577 .
H1A C1 H1B 106.8 . .
C11 C2 C3 117.6(2) . .
C11 C2 C1 120.1(2) . .
C3 C2 C1 122.2(2) . .
C4 C3 C8 117.4(2) . .
C4 C3 C2 123.1(2) . .
C8 C3 C2 119.5(2) . .
C5 C4 C3 121.0(3) . .
C5 C4 H4 119.5 . .
C3 C4 H4 119.5 . .
C4 C5 C6 121.5(2) . .
C4 C5 H5 119.3 . .
C6 C5 H5 119.3 . .
C7 C6 C5 119.3(3) . .
C7 C6 H6 120.4 . .
C5 C6 H6 120.4 . .
C6 C7 C8 121.3(3) . .
C6 C7 H7 119.3 . .
C8 C7 H7 119.3 . .
C9 C8 C7 121.4(3) . .
C9 C8 C3 119.2(2) . .
C7 C8 C3 119.4(2) . .
C10 C9 C8 120.3(3) . .
C10 C9 H9 119.8 . .
C8 C9 H9 119.8 . .
C9 C10 C11 120.1(2) . .
C9 C10 H10 120.0 . .
C11 C10 H10 120.0 . .
C2 C11 O1 118.2(2) . .
C2 C11 C10 122.9(2) . .
O1 C11 C10 118.5(2) . .
O1 C12 C13 108.8(2) . .
O1 C12 H12A 109.9 . .
C13 C12 H12A 109.9 . .
O1 C12 H12B 109.9 . .
C13 C12 H12B 109.9 . .
H12A C12 H12B 108.3 . .
O2 C13 N1 123.3(3) . .
O2 C13 C12 120.1(2) . .
N1 C13 C12 116.6(2) . .
N1 C14 C15 111.0(3) . .
N1 C14 C17 111.2(2) . .
C15 C14 C17 110.9(2) . .
N1 C14 H14 107.9 . .
C15 C14 H14 107.9 . .
C17 C14 H14 107.9 . .
O4 C15 O3 123.6(3) . .
O4 C15 C14 126.6(3) . .
O3 C15 C14 109.8(3) . .
O3 C16 H16A 109.5 . .
O3 C16 H16B 109.5 . .
H16A C16 H16B 109.5 . .
O3 C16 H16C 109.5 . .
H16A C16 H16C 109.5 . .
H16B C16 H16C 109.5 . .
C18 C17 C14 112.7(2) . .
C18 C17 H17A 109.1 . .
C14 C17 H17A 109.1 . .
C18 C17 H17B 109.1 . .
C14 C17 H17B 109.1 . .
H17A C17 H17B 107.8 . .
C19 C18 C17 112.3(2) . .
C19 C18 H18A 109.1 . .
C17 C18 H18A 109.1 . .
C19 C18 H18B 109.1 . .
C17 C18 H18B 109.1 . .
H18A C18 H18B 107.9 . .
O5 C19 O6 122.8(3) . .
O5 C19 C18 125.6(3) . .
O6 C19 C18 111.7(2) . .
O6 C20 H20A 109.5 . .
O6 C20 H20B 109.5 . .
H20A C20 H20B 109.5 . .
O6 C20 H20C 109.5 . .
H20A C20 H20C 109.5 . .
H20B C20 H20C 109.5 . .

loop_
_geom_bond_atom_site_label_1
_geom_bond_atom_site_label_2
_geom_bond_distance
_geom_bond_site_symmetry_2
O1 C11 1.402(3) .
O1 C12 1.422(3) .
O2 C13 1.239(3) .
O3 C15 1.343(4) .
O3 C16 1.451(4) .
O4 C15 1.202(4) .
O5 C19 1.196(3) .
O6 C19 1.343(3) .
O6 C20 1.455(4) .
N1 C13 1.335(3) .
N1 C14 1.443(3) .
N1 H1N 0.83(3) .
C1 C2 1.524(3) .
C1 C2 1.524(3) 3_577
C1 H1A 0.9700 .
C1 H1B 0.9700 .
C2 C11 1.368(3) .
C2 C3 1.435(4) .
C3 C4 1.422(3) .
C3 C8 1.427(4) .
C4 C5 1.368(4) .
C4 H4 0.9300 .
C5 C6 1.397(4) .
C5 H5 0.9300 .
C6 C7 1.365(3) .
C6 H6 0.9300 .
C7 C8 1.419(4) .
C7 H7 0.9300 .
C8 C9 1.416(4) .
C9 C10 1.354(4) .
C9 H9 0.9300 .
C10 C11 1.403(4) .
C10 H10 0.9300 .
C12 C13 1.502(3) .
C12 H12A 0.9700 .
C12 H12B 0.9700 .
C14 C15 1.512(4) .
C14 C17 1.529(4) .
C14 H14 0.9800 .
C16 H16A 0.9600 .
C16 H16B 0.9600 .
C16 H16C 0.9600 .
C17 C18 1.524(4) .
C17 H17A 0.9700 .
C17 H17B 0.9700 .
C18 C19 1.492(4) .
C18 H18A 0.9700 .
C18 H18B 0.9700 .
C20 H20A 0.9600 .
C20 H20B 0.9600 .
C20 H20C 0.9600 .

loop_
_geom_torsion_atom_site_label_1
_geom_torsion_atom_site_label_2
_geom_torsion_atom_site_label_3
_geom_torsion_atom_site_label_4
_geom_torsion
_geom_torsion_site_symmetry_1
C2 C1 C2 C11 121.9(2) 3_577
C2 C1 C2 C3 -61.7(2) 3_577
C11 C2 C3 C4 -179.0(2) .
C1 C2 C3 C4 4.6(4) .
C11 C2 C3 C8 -0.2(4) .
C1 C2 C3 C8 -176.7(2) .
C8 C3 C4 C5 -4.1(4) .
C2 C3 C4 C5 174.6(2) .
C3 C4 C5 C6 0.9(4) .
C4 C5 C6 C7 1.9(4) .
C5 C6 C7 C8 -1.4(4) .
C6 C7 C8 C9 178.8(3) .
C6 C7 C8 C3 -2.0(4) .
C4 C3 C8 C9 -176.2(2) .
C2 C3 C8 C9 5.0(4) .
C4 C3 C8 C7 4.6(4) .
C2 C3 C8 C7 -174.2(2) .
C7 C8 C9 C10 173.9(3) .
C3 C8 C9 C10 -5.3(4) .
C8 C9 C10 C11 0.7(4) .
C3 C2 C11 O1 168.3(2) .
C1 C2 C11 O1 -15.2(3) .
C3 C2 C11 C10 -4.6(4) .
C1 C2 C11 C10 172.0(2) .
C12 O1 C11 C2 118.5(2) .
C12 O1 C11 C10 -68.4(3) .
C9 C10 C11 C2 4.5(4) .
C9 C10 C11 O1 -168.4(2) .
C11 O1 C12 C13 160.7(2) .
C14 N1 C13 O2 -2.5(4) .
C14 N1 C13 C12 177.6(2) .
O1 C12 C13 O2 155.1(2) .
O1 C12 C13 N1 -25.0(3) .
C13 N1 C14 C15 91.6(3) .
C13 N1 C14 C17 -144.5(3) .
C16 O3 C15 O4 -1.1(5) .
C16 O3 C15 C14 179.5(3) .
N1 C14 C15 O4 12.4(4) .
C17 C14 C15 O4 -111.7(3) .
N1 C14 C15 O3 -168.2(2) .
C17 C14 C15 O3 67.7(3) .
N1 C14 C17 C18 58.9(3) .
C15 C14 C17 C18 -177.2(2) .
C14 C17 C18 C19 -176.6(2) .
C20 O6 C19 O5 0.5(4) .
C20 O6 C19 C18 -179.1(2) .
C17 C18 C19 O5 23.0(4) .
C17 C18 C19 O6 -157.5(2) .
